data_6000736
loop_
_publ_author_name
'Pelloquin, L.'
'Louer, M.'
'Louer, D.'

_publ_section_title
;
 A powder diffraction study of iron oxide hydroxide nitrate,
 Fe2O(OH)(3)NO3 .H2O: ab initio structure determination and anion exchange
 reactions
;
_journal_coden_ASTM AQIEFZ
_journal_name_full 'Anales de Quimica International Edition'
_journal_page_first 369
_journal_page_last 373
_journal_volume 94
_journal_year 1998
_chemical_formula_sum 'Fe2 H5 N O8'
_space_group_name_H-M_alt 'P 1 c 1'
_cell_angle_alpha 90.000
_cell_angle_beta 91.010
_cell_angle_gamma 90.000
_cell_length_a 3.0844
_cell_length_b 9.5080
_cell_length_c 9.9930
_cell_volume 293.01
_cod_database_code 6000736

loop_
_atom_site_label
_atom_site_fract_x
_atom_site_fract_y
_atom_site_fract_z
? ? ? ?
